data_7057337
loop_
_publ_author_name
'Zong, Ziao'
'Bi, Caifeng'
'Zhu, Zheng'
'Fan, Chuanbin'
'Meng, Xiangmin'
'Zhang, Xia'
'Fan, Yuhua'

_publ_section_title
;
 Structure, sensing and photocatalytic properties of two multifunctional
 3D luminescent coordination polymers based on an N-heterocyclic
 carboxylic acid
;
_journal_issue 11
_journal_name_full 'New Journal of Chemistry'
_journal_page_first 8905
_journal_paper_doi 10.1039/C8NJ01359D
_journal_volume 42
_journal_year 2018
_chemical_formula_moiety 'C34 H23 N6 O8 Zn, H2 O'
_chemical_formula_sum 'C34 H25 N6 O9 Zn'
_chemical_formula_weight 726.97
_space_group_crystal_system monoclinic
_space_group_IT_number 13
_space_group_name_Hall '-P 2yac'
_space_group_name_H-M_alt 'P 1 2/n 1'
_symmetry_space_group_name_Hall '-P 2yac'
_symmetry_space_group_name_H-M 'P 1 2/n 1'
_atom_sites_solution_hydrogens mixed
_audit_creation_date 2017-03-20
_audit_creation_method
;
Olex2 1.2-alpha
(compiled 2017.03.14 svn.r3398 for OlexSys, GUI svn.r5328)
;
_audit_update_record
;
2018-04-12 deposited with the CCDC.
2018-04-17 downloaded from the CCDC.
;
_cell_angle_alpha 90
_cell_angle_beta 102.602(9)
_cell_angle_gamma 90
_cell_formula_units_Z 4
_cell_length_a 11.3666(16)
_cell_length_b 14.999(2)
_cell_length_c 22.353(3)
_cell_measurement_reflns_used 5048
_cell_measurement_temperature 296
_cell_measurement_theta_max 19.55
_cell_measurement_theta_min 2.23
_cell_volume 3719.1(9)
_computing_cell_refinement 'SAINT v7.68A (Bruker, 2009)'
_computing_data_collection 'Bruker APEX2'
_computing_data_reduction 'SAINT v7.68A (Bruker, 2009)'
_computing_molecular_graphics 'Olex2 (Dolomanov et al., 2009)'
_computing_publication_material 'Olex2 (Dolomanov et al., 2009)'
_computing_structure_refinement 'ShelXL (Sheldrick, 2015)'
_computing_structure_solution 'ShelXT (Sheldrick, 2015)'
_diffrn_ambient_temperature 296.15
_diffrn_measured_fraction_theta_full 0.988
_diffrn_measured_fraction_theta_max 0.988
_diffrn_measurement_device_type 'Bruker APEX-II CCD'
_diffrn_measurement_method '\f and \w scans'
_diffrn_radiation_monochromator graphite
_diffrn_radiation_type MoK\a
_diffrn_radiation_wavelength 0.71073
_diffrn_reflns_av_R_equivalents 0.0810
_diffrn_reflns_av_unetI/netI 0.1047
_diffrn_reflns_Laue_measured_fraction_full 0.988
_diffrn_reflns_Laue_measured_fraction_max 0.988
_diffrn_reflns_limit_h_max 13
_diffrn_reflns_limit_h_min -13
_diffrn_reflns_limit_k_max 17
_diffrn_reflns_limit_k_min -16
_diffrn_reflns_limit_l_max 20
_diffrn_reflns_limit_l_min -26
_diffrn_reflns_number 23490
_diffrn_reflns_point_group_measured_fraction_full 0.988
_diffrn_reflns_point_group_measured_fraction_max 0.988
_diffrn_reflns_theta_full 25.039
_diffrn_reflns_theta_max 25.039
_diffrn_reflns_theta_min 1.648
_diffrn_standards_number 0
_exptl_absorpt_coefficient_mu 0.718
_exptl_absorpt_correction_T_max 0.7456
_exptl_absorpt_correction_T_min 0.6372
_exptl_absorpt_correction_type multi-scan
_exptl_absorpt_process_details
'SADABS-2008/1 (Bruker,2008) was used for absorption correction. wR2(int) was 0.0724 before and 0.0656 after correction. The Ratio of minimum to maximum transmission is 0.8546. The \l/2 correction factor is 0.0015.'
_exptl_crystal_colour colourless
_exptl_crystal_colour_primary colourless
_exptl_crystal_density_diffrn 1.298
_exptl_crystal_description block
_exptl_crystal_F_000 1492
_exptl_crystal_size_max 0.25
_exptl_crystal_size_mid 0.15
_exptl_crystal_size_min 0.11
_platon_squeeze_details 'TITL mo_2017031706_0m_a.res in P2/n'
_refine_diff_density_max 0.399
_refine_diff_density_min -0.301
_refine_diff_density_rms 0.058
_refine_ls_extinction_method none
_refine_ls_goodness_of_fit_ref 0.963
_refine_ls_hydrogen_treatment constr
_refine_ls_matrix_type full
_refine_ls_number_parameters 454
_refine_ls_number_reflns 6511
_refine_ls_number_restraints 396
_refine_ls_restrained_S_all 0.958
_refine_ls_R_factor_all 0.1076
_refine_ls_R_factor_gt 0.0501
_refine_ls_shift/su_max 0.001
_refine_ls_shift/su_mean 0.000
_refine_ls_structure_factor_coef Fsqd
_refine_ls_weighting_details 'w=1/[\s^2^(Fo^2^)+(0.0514P)^2^] where P=(Fo^2^+2Fc^2^)/3'
_refine_ls_weighting_scheme calc
_refine_ls_wR_factor_gt 0.1045
_refine_ls_wR_factor_ref 0.1222
_reflns_Friedel_coverage 0.000
_reflns_number_gt 3743
_reflns_number_total 6511
_reflns_threshold_expression 'I > 2\s(I)'
_cod_data_source_file c8nj01359d2.cif
_cod_data_source_block mo_2017031706_0m_sq_s
_cod_depositor_comments 'Adding full bibliography for 7057337--7057338.cif.'
_cod_original_cell_volume 3719.1(10)
_cod_database_code 7057337
_shelx_shelxl_version_number 2014/7
_shelx_space_group_comment
;
The symmetry employed for this shelxl refinement is uniquely defined
by the following loop, which should always be used as a source of
symmetry information in preference to the above space-group names.
They are only intended as comments.
;
_olex2_refinement_description
;
1. Fixed Uiso
 At 1.2 times of:
  All C(H) groups
 At 1.5 times of:
  All O(H) groups, All O(H,H) groups
2. Uiso/Uaniso restraints and constraints
Uanis(O5) \\sim Ueq: with sigma of 0.005 and sigma for terminal atoms of 0.01
3. Rigid body (RIGU) restrains
 All non-hydrogen atoms
 with sigma for 1-2 distances of 0.004 and sigma for 1-3 distances of 0.004
4.a Free rotating group:
 O9(H9A,H9B)
4.b Ternary CH refined with riding coordinates:
 C8(H8), C20(H20)
4.c Aromatic/amide H refined with riding coordinates:
 C10(H10), C9(H9), C19(H19), C12(H12), C4(H4), C7(H7), C3(H3), C16(H16),
 C13(H13), C6(H6), C29(H29), C22(H22), C15(H15), C18(H18), C30(H30), C33(H33),
 C32(H32), C26(H26), C25(H25), C23(H23)
4.d Tetrahedral OH refined with riding coordinates:
 O5(H5)
;
_olex2_submission_special_instructions 'No special instructions were received'

loop_
_space_group_symop_operation_xyz
'x, y, z'
'-x+1/2, y, -z+1/2'
'-x, -y, -z'
'x-1/2, -y, z-1/2'

loop_
_atom_site_label
_atom_site_type_symbol
_atom_site_fract_x
_atom_site_fract_y
_atom_site_fract_z
_atom_site_U_iso_or_equiv
_atom_site_adp_type
_atom_site_occupancy
_atom_site_site_symmetry_order
_atom_site_calc_flag
_atom_site_refinement_flags_posn
_atom_site_refinement_flags_adp
Zn01 Zn 0.46276(4) 0.85350(3) 0.51667(2) 0.03694(16) Uani 1 1 d . U
O1 O 0.6133(2) 0.85068(17) 0.48898(12) 0.0475(7) Uani 1 1 d . U
N003 N 1.1491(2) 0.87882(19) 0.38335(13) 0.0332(7) Uani 1 1 d . U
O4 O 1.0001(2) 1.05610(17) 0.08078(11) 0.0501(7) Uani 1 1 d . U
N005 N 1.3144(2) 0.8837(2) 0.45323(13) 0.0366(7) Uani 1 1 d . U
O2 O 0.5357(2) 0.75133(18) 0.41721(12) 0.0560(8) Uani 1 1 d . U
N007 N 0.4457(3) 0.7317(2) 0.55224(14) 0.0425(8) Uani 1 1 d . U
O9 O 0.4202(3) 0.5889(2) 0.42823(13) 0.0705(9) Uani 1 1 d . U
H9A H 0.4262 0.5889 0.4668 0.106 Uiso 1 1 d G .
H9B H 0.4564 0.6342 0.4181 0.106 Uiso 1 1 d G .
O3 O 0.8312(3) 1.1008(2) 0.10532(13) 0.0717(9) Uani 1 1 d . U
N00A N 1.1589(3) 0.9651(2) 0.40208(15) 0.0508(9) Uani 1 1 d . U
N00B N 0.3756(3) 0.6203(2) 0.59592(14) 0.0439(8) Uani 1 1 d . U
C8 C 1.0422(3) 0.8458(2) 0.33948(15) 0.0372(9) Uani 1 1 d . U
H8 H 1.0627 0.7863 0.3267 0.045 Uiso 1 1 calc R .
C10 C 1.2586(3) 0.9637(3) 0.44401(17) 0.0434(10) Uani 1 1 d . U
H10 H 1.2893 1.0143 0.4661 0.052 Uiso 1 1 calc R .
C9 C 1.2417(3) 0.8308(3) 0.41372(16) 0.0371(9) Uani 1 1 d . U
H9 H 1.2536 0.7703 0.4082 0.045 Uiso 1 1 calc R .
N00F N 0.4804(3) 0.5893(2) 0.58238(15) 0.0565(9) Uani 1 1 d . U
C5 C 0.9348(3) 0.8341(2) 0.36868(16) 0.0343(9) Uani 1 1 d . U
C11 C 1.0147(3) 0.9031(2) 0.28197(16) 0.0373(9) Uani 1 1 d . U
O7 O 0.6945(3) 0.3312(2) 0.82214(16) 0.0900(11) Uani 1 1 d . U
C2 C 0.7288(3) 0.8128(2) 0.41672(17) 0.0363(9) Uani 1 1 d . U
O8 O 0.7284(3) 0.4673(2) 0.85927(15) 0.0914(11) Uani 1 1 d . U
C1 C 0.6174(3) 0.8029(3) 0.44165(18) 0.0401(9) Uani 1 1 d . U
C14 C 0.9581(3) 1.0030(2) 0.17402(17) 0.0415(9) Uani 1 1 d . U
C19 C 0.3577(3) 0.7039(3) 0.57840(16) 0.0429(10) Uani 1 1 d . U
H19 H 0.2928 0.7386 0.5836 0.051 Uiso 1 1 calc R .
C17 C 0.9258(4) 1.0566(3) 0.11570(18) 0.0468(10) Uani 1 1 d . U
C12 C 1.0726(3) 0.8881(3) 0.23518(18) 0.0505(11) Uani 1 1 d . U
H12 H 1.1311 0.8439 0.2395 0.061 Uiso 1 1 calc R .
C4 C 0.9319(3) 0.8636(3) 0.42713(17) 0.0500(11) Uani 1 1 d . U
H4 H 0.9995 0.8912 0.4508 0.060 Uiso 1 1 calc R .
C7 C 0.7316(3) 0.7827(2) 0.35855(17) 0.0448(10) Uani 1 1 d . U
H7 H 0.6638 0.7555 0.3348 0.054 Uiso 1 1 calc R .
O6 O -0.1044(3) 0.2854(3) 0.4904(2) 0.1141(14) Uani 1 1 d . U
C20 C 0.3027(3) 0.5641(2) 0.62765(17) 0.0442(10) Uani 1 1 d . U
H20 H 0.2503 0.6038 0.6450 0.053 Uiso 1 1 calc R .
C21 C 0.2224(3) 0.5007(3) 0.58522(18) 0.0460(10) Uani 1 1 d . U
C28 C 0.3894(3) 0.5201(3) 0.68125(17) 0.0470(10) Uani 1 1 d . U
C3 C 0.8297(3) 0.8528(3) 0.45099(17) 0.0499(11) Uani 1 1 d . U
H3 H 0.8298 0.8728 0.4904 0.060 Uiso 1 1 calc R .
C16 C 0.9281(4) 0.9681(3) 0.27427(19) 0.0601(13) Uani 1 1 d . U
H16 H 0.8888 0.9800 0.3058 0.072 Uiso 1 1 calc R .
C13 C 1.0459(3) 0.9376(3) 0.18164(18) 0.0514(11) Uani 1 1 d . U
H13 H 1.0871 0.9269 0.1507 0.062 Uiso 1 1 calc R .
C31 C 0.5686(4) 0.4485(3) 0.77285(18) 0.0533(11) Uani 1 1 d . U
C6 C 0.8336(3) 0.7925(3) 0.33529(17) 0.0482(11) Uani 1 1 d . U
H6 H 0.8341 0.7707 0.2964 0.058 Uiso 1 1 calc R .
C29 C 0.4219(4) 0.4316(3) 0.67945(19) 0.0585(11) Uani 1 1 d . U
H29 H 0.3832 0.3955 0.6472 0.070 Uiso 1 1 calc R .
C22 C 0.1298(4) 0.4599(3) 0.6061(2) 0.0613(12) Uani 1 1 d . U
H22 H 0.1195 0.4722 0.6454 0.074 Uiso 1 1 calc R .
C24 C 0.0672(4) 0.3809(3) 0.5114(2) 0.0649(12) Uani 1 1 d . U
C15 C 0.8982(4) 1.0162(3) 0.22062(19) 0.0611(12) Uani 1 1 d . U
H15 H 0.8367 1.0583 0.2158 0.073 Uiso 1 1 calc R .
C34 C 0.6701(4) 0.4098(4) 0.8209(2) 0.0637(12) Uani 1 1 d . U
C18 C 0.5181(4) 0.6588(3) 0.55665(19) 0.0532(11) Uani 1 1 d . U
H18 H 0.5892 0.6583 0.5424 0.064 Uiso 1 1 calc R .
C30 C 0.5102(4) 0.3967(3) 0.7246(2) 0.0621(12) Uani 1 1 d . U
H30 H 0.5313 0.3370 0.7228 0.075 Uiso 1 1 calc R .
C33 C 0.4441(4) 0.5725(3) 0.7296(2) 0.0728(14) Uani 1 1 d . U
H33 H 0.4207 0.6316 0.7318 0.087 Uiso 1 1 calc R .
C32 C 0.5353(4) 0.5366(3) 0.7755(2) 0.0745(13) Uani 1 1 d . U
H32 H 0.5736 0.5722 0.8079 0.089 Uiso 1 1 calc R .
C26 C 0.2346(4) 0.4826(3) 0.5265(2) 0.0599(12) Uani 1 1 d . U
H26 H 0.2945 0.5109 0.5111 0.072 Uiso 1 1 calc R .
C25 C 0.1581(4) 0.4225(3) 0.4900(2) 0.0707(13) Uani 1 1 d . U
H25 H 0.1682 0.4101 0.4507 0.085 Uiso 1 1 calc R .
C23 C 0.0527(4) 0.4012(3) 0.5695(2) 0.0726(14) Uani 1 1 d . U
H23 H -0.0096 0.3751 0.5842 0.087 Uiso 1 1 calc R .
C27 C -0.0175(6) 0.3151(4) 0.4739(3) 0.0914(17) Uani 1 1 d . U
O5 O 0.0103(4) 0.2969(3) 0.4217(2) 0.1552(19) Uani 1 1 d . U
H5 H 0.0163 0.2428 0.4182 0.233 Uiso 1 1 calc R .

loop_
_atom_site_aniso_label
_atom_site_aniso_U_11
_atom_site_aniso_U_22
_atom_site_aniso_U_33
_atom_site_aniso_U_23
_atom_site_aniso_U_13
_atom_site_aniso_U_12
Zn01 0.0339(3) 0.0405(3) 0.0361(3) -0.0048(2) 0.00705(19) -0.0060(2)
O1 0.0405(15) 0.0543(17) 0.0517(17) -0.0118(14) 0.0187(13) -0.0070(13)
N003 0.0288(16) 0.0374(19) 0.0326(17) 0.0011(14) 0.0053(13) -0.0046(14)
O4 0.0577(17) 0.0571(18) 0.0388(16) 0.0139(13) 0.0175(14) 0.0083(14)
N005 0.0319(17) 0.041(2) 0.0364(19) -0.0059(15) 0.0069(14) -0.0038(15)
O2 0.0494(18) 0.0592(19) 0.0622(19) -0.0129(15) 0.0182(15) -0.0200(15)
N007 0.0388(19) 0.0405(19) 0.049(2) 0.0000(15) 0.0109(16) -0.0049(15)
O9 0.079(2) 0.073(2) 0.057(2) 0.0004(17) 0.0093(18) -0.0110(17)
O3 0.0577(19) 0.086(2) 0.072(2) 0.0401(18) 0.0139(16) 0.0238(17)
N00A 0.049(2) 0.039(2) 0.061(2) -0.0037(17) 0.0041(17) -0.0056(16)
N00B 0.0420(19) 0.040(2) 0.050(2) 0.0074(15) 0.0093(16) -0.0049(15)
C8 0.033(2) 0.042(2) 0.034(2) 0.0002(17) 0.0027(16) -0.0016(17)
C10 0.039(2) 0.039(2) 0.050(3) -0.0021(19) 0.0073(19) -0.0057(19)
C9 0.040(2) 0.036(2) 0.036(2) 0.0032(17) 0.0116(18) -0.0054(17)
N00F 0.053(2) 0.049(2) 0.072(3) 0.0085(18) 0.0228(19) 0.0034(17)
C5 0.035(2) 0.038(2) 0.028(2) 0.0023(16) 0.0042(16) -0.0020(17)
C11 0.030(2) 0.046(2) 0.036(2) 0.0040(17) 0.0085(17) 0.0021(18)
O7 0.090(3) 0.063(2) 0.096(3) 0.0234(19) -0.024(2) -0.0097(19)
C2 0.035(2) 0.034(2) 0.038(2) 0.0042(17) 0.0064(17) -0.0018(17)
O8 0.092(2) 0.082(2) 0.084(2) -0.014(2) -0.018(2) -0.005(2)
C1 0.035(2) 0.043(2) 0.043(2) 0.0032(19) 0.0102(19) 0.0013(19)
C14 0.036(2) 0.047(2) 0.041(2) 0.0075(18) 0.0078(18) 0.0013(19)
C19 0.032(2) 0.041(2) 0.054(3) 0.0021(19) 0.0059(19) -0.0062(18)
C17 0.047(3) 0.042(3) 0.048(3) 0.016(2) 0.005(2) 0.004(2)
C12 0.045(2) 0.062(3) 0.049(2) 0.016(2) 0.020(2) 0.016(2)
C4 0.035(2) 0.066(3) 0.047(2) -0.011(2) 0.0048(18) -0.012(2)
C7 0.039(2) 0.051(3) 0.044(2) -0.005(2) 0.0070(18) -0.0112(19)
O6 0.062(2) 0.090(3) 0.170(4) -0.005(3) -0.018(2) -0.014(2)
C20 0.044(2) 0.042(2) 0.047(2) 0.0087(18) 0.0095(18) -0.0015(18)
C21 0.040(2) 0.047(2) 0.048(2) 0.0132(19) 0.0022(19) -0.0036(19)
C28 0.049(2) 0.049(3) 0.040(2) 0.0068(19) 0.0042(19) -0.009(2)
C3 0.044(2) 0.066(3) 0.042(2) -0.012(2) 0.0170(19) -0.009(2)
C16 0.073(3) 0.065(3) 0.054(3) 0.019(2) 0.039(2) 0.030(2)
C13 0.053(3) 0.063(3) 0.044(2) 0.016(2) 0.023(2) 0.013(2)
C31 0.062(3) 0.050(3) 0.046(3) 0.012(2) 0.006(2) -0.008(2)
C6 0.043(2) 0.066(3) 0.035(2) -0.007(2) 0.0079(19) -0.012(2)
C29 0.064(3) 0.046(3) 0.055(3) 0.008(2) -0.007(2) -0.001(2)
C22 0.049(3) 0.069(3) 0.065(3) 0.012(2) 0.011(2) -0.010(2)
C24 0.047(3) 0.048(3) 0.089(3) 0.003(2) -0.010(2) 0.002(2)
C15 0.063(3) 0.063(3) 0.065(3) 0.021(2) 0.031(2) 0.026(2)
C34 0.065(3) 0.058(3) 0.065(3) 0.016(2) 0.009(2) -0.009(3)
C18 0.046(2) 0.053(3) 0.064(3) 0.006(2) 0.019(2) -0.001(2)
C30 0.070(3) 0.047(3) 0.061(3) 0.006(2) -0.004(2) 0.000(2)
C33 0.094(4) 0.050(3) 0.062(3) 0.000(2) -0.011(3) 0.000(2)
C32 0.094(4) 0.062(3) 0.057(3) -0.008(2) -0.005(3) -0.015(3)
C26 0.055(3) 0.065(3) 0.058(3) 0.002(2) 0.009(2) -0.014(2)
C25 0.068(3) 0.074(3) 0.062(3) -0.005(2) -0.005(2) -0.001(3)
C23 0.053(3) 0.067(3) 0.093(3) 0.014(3) 0.004(3) -0.018(2)
C27 0.060(3) 0.071(4) 0.124(5) -0.007(3) -0.021(3) 0.001(3)
O5 0.127(4) 0.159(4) 0.172(4) -0.086(4) 0.018(3) -0.031(3)

loop_
_atom_type_symbol
_atom_type_description
_atom_type_scat_dispersion_real
_atom_type_scat_dispersion_imag
_atom_type_scat_source
C C 0.0033 0.0016 'International Tables Vol C Tables 4.2.6.8 and 6.1.1.4'
H H 0.0000 0.0000 'International Tables Vol C Tables 4.2.6.8 and 6.1.1.4'
N N 0.0061 0.0033 'International Tables Vol C Tables 4.2.6.8 and 6.1.1.4'
O O 0.0106 0.0060 'International Tables Vol C Tables 4.2.6.8 and 6.1.1.4'
Zn Zn 0.2839 1.4301 'International Tables Vol C Tables 4.2.6.8 and 6.1.1.4'

loop_
_geom_angle_atom_site_label_1
_geom_angle_atom_site_label_2
_geom_angle_atom_site_label_3
_geom_angle
_geom_angle_site_symmetry_1
_geom_angle_site_symmetry_3
O1 Zn01 O4 100.58(11) . 4_576
O1 Zn01 N005 116.30(11) . 1_455
O1 Zn01 N007 105.84(12) . .
O4 Zn01 N005 112.17(12) 4_576 1_455
O4 Zn01 N007 111.33(11) 4_576 .
N005 Zn01 N007 110.17(12) 1_455 .
C1 O1 Zn01 117.8(2) . .
N00A N003 C8 121.8(3) . .
C9 N003 N00A 110.8(3) . .
C9 N003 C8 127.1(3) . .
C17 O4 Zn01 112.4(2) . 4_675
C10 N005 Zn01 127.1(3) . 1_655
C9 N005 Zn01 129.7(3) . 1_655
C9 N005 C10 103.0(3) . .
C19 N007 Zn01 127.1(3) . .
C19 N007 C18 102.6(3) . .
C18 N007 Zn01 130.4(3) . .
H9A O9 H9B 109.5 . .
C10 N00A N003 101.9(3) . .
N00F N00B C20 121.3(3) . .
C19 N00B N00F 110.0(3) . .
C19 N00B C20 128.6(3) . .
N003 C8 H8 106.6 . .
N003 C8 C5 112.2(3) . .
N003 C8 C11 111.2(3) . .
C5 C8 H8 106.6 . .
C5 C8 C11 113.2(3) . .
C11 C8 H8 106.6 . .
N005 C10 H10 122.3 . .
N00A C10 N005 115.4(4) . .
N00A C10 H10 122.3 . .
N003 C9 H9 125.6 . .
N005 C9 N003 108.9(3) . .
N005 C9 H9 125.6 . .
C18 N00F N00B 102.2(3) . .
C4 C5 C8 123.8(3) . .
C6 C5 C8 118.4(3) . .
C6 C5 C4 117.8(3) . .
C12 C11 C8 120.6(3) . .
C16 C11 C8 121.2(3) . .
C16 C11 C12 118.2(3) . .
C7 C2 C1 120.8(3) . .
C3 C2 C1 120.5(3) . .
C3 C2 C7 118.7(3) . .
O1 C1 C2 115.8(3) . .
O2 C1 O1 123.5(3) . .
O2 C1 C2 120.7(4) . .
C13 C14 C17 121.2(3) . .
C15 C14 C17 120.7(4) . .
C15 C14 C13 118.1(3) . .
N007 C19 H19 124.9 . .
N00B C19 N007 110.3(3) . .
N00B C19 H19 124.9 . .
O4 C17 C14 117.4(4) . .
O3 C17 O4 123.6(4) . .
O3 C17 C14 119.0(4) . .
C11 C12 H12 119.3 . .
C11 C12 C13 121.4(4) . .
C13 C12 H12 119.3 . .
C5 C4 H4 119.4 . .
C5 C4 C3 121.2(3) . .
C3 C4 H4 119.4 . .
C2 C7 H7 119.5 . .
C6 C7 C2 120.9(4) . .
C6 C7 H7 119.5 . .
N00B C20 H20 107.3 . .
N00B C20 C21 112.8(3) . .
N00B C20 C28 106.9(3) . .
C21 C20 H20 107.3 . .
C21 C20 C28 115.0(3) . .
C28 C20 H20 107.3 . .
C22 C21 C20 118.0(4) . .
C26 C21 C20 123.6(3) . .
C26 C21 C22 118.4(4) . .
C29 C28 C20 121.6(4) . .
C33 C28 C20 118.4(4) . .
C33 C28 C29 119.7(4) . .
C2 C3 C4 120.3(3) . .
C2 C3 H3 119.9 . .
C4 C3 H3 119.9 . .
C11 C16 H16 119.4 . .
C11 C16 C15 121.1(4) . .
C15 C16 H16 119.4 . .
C14 C13 C12 120.2(3) . .
C14 C13 H13 119.9 . .
C12 C13 H13 119.9 . .
C30 C31 C34 120.2(4) . .
C30 C31 C32 119.0(4) . .
C32 C31 C34 120.8(4) . .
C5 C6 C7 121.1(3) . .
C5 C6 H6 119.5 . .
C7 C6 H6 119.5 . .
C28 C29 H29 119.8 . .
C30 C29 C28 120.4(4) . .
C30 C29 H29 119.8 . .
C21 C22 H22 119.5 . .
C23 C22 C21 121.0(4) . .
C23 C22 H22 119.5 . .
C25 C24 C27 122.8(5) . .
C23 C24 C25 118.7(4) . .
C23 C24 C27 118.6(5) . .
C14 C15 H15 119.5 . .
C16 C15 C14 121.0(4) . .
C16 C15 H15 119.5 . .
O7 C34 O8 123.6(5) . .
O7 C34 C31 121.7(5) . .
O8 C34 C31 114.6(4) . .
N007 C18 H18 122.5 . .
N00F C18 N007 114.9(3) . .
N00F C18 H18 122.5 . .
C31 C30 H30 119.5 . .
C29 C30 C31 121.0(4) . .
C29 C30 H30 119.5 . .
C28 C33 H33 120.2 . .
C28 C33 C32 119.6(4) . .
C32 C33 H33 120.2 . .
C31 C32 C33 120.3(4) . .
C31 C32 H32 119.9 . .
C33 C32 H32 119.9 . .
C21 C26 H26 119.7 . .
C21 C26 C25 120.5(4) . .
C25 C26 H26 119.7 . .
C24 C25 C26 120.8(4) . .
C24 C25 H25 119.6 . .
C26 C25 H25 119.6 . .
C22 C23 C24 120.6(4) . .
C22 C23 H23 119.7 . .
C24 C23 H23 119.7 . .
O6 C27 C24 122.5(6) . .
O6 C27 O5 124.7(6) . .
O5 C27 C24 112.7(6) . .
C27 O5 H5 109.5 . .

loop_
_geom_bond_atom_site_label_1
_geom_bond_atom_site_label_2
_geom_bond_distance
_geom_bond_site_symmetry_2
Zn01 O1 1.942(2) .
Zn01 O4 1.951(2) 4_576
Zn01 N005 2.004(3) 1_455
Zn01 N007 2.018(3) .
O1 C1 1.287(4) .
N003 N00A 1.357(4) .
N003 C8 1.471(4) .
N003 C9 1.332(4) .
O4 Zn01 1.951(2) 4_675
O4 C17 1.269(4) .
N005 Zn01 2.004(3) 1_655
N005 C10 1.352(4) .
N005 C9 1.331(4) .
O2 C1 1.239(4) .
N007 C19 1.331(4) .
N007 C18 1.360(5) .
O9 H9A 0.8495 .
O9 H9B 0.8500 .
O3 C17 1.241(4) .
N00A C10 1.304(4) .
N00B N00F 1.372(4) .
N00B C19 1.316(4) .
N00B C20 1.469(4) .
C8 H8 0.9800 .
C8 C5 1.515(4) .
C8 C11 1.521(5) .
C10 H10 0.9300 .
C9 H9 0.9300 .
N00F C18 1.307(5) .
C5 C4 1.387(5) .
C5 C6 1.376(5) .
C11 C12 1.371(5) .
C11 C16 1.369(5) .
O7 C34 1.209(5) .
C2 C1 1.498(5) .
C2 C7 1.383(5) .
C2 C3 1.371(5) .
O8 C34 1.292(5) .
C14 C17 1.507(5) .
C14 C13 1.383(5) .
C14 C15 1.377(5) .
C19 H19 0.9300 .
C12 H12 0.9300 .
C12 C13 1.385(5) .
C4 H4 0.9300 .
C4 C3 1.389(5) .
C7 H7 0.9300 .
C7 C6 1.378(5) .
O6 C27 1.211(7) .
C20 H20 0.9800 .
C20 C21 1.503(5) .
C20 C28 1.525(5) .
C21 C22 1.384(5) .
C21 C26 1.377(5) .
C28 C29 1.381(5) .
C28 C33 1.370(5) .
C3 H3 0.9300 .
C16 H16 0.9300 .
C16 C15 1.377(5) .
C13 H13 0.9300 .
C31 C34 1.511(6) .
C31 C30 1.376(6) .
C31 C32 1.379(6) .
C6 H6 0.9300 .
C29 H29 0.9300 .
C29 C30 1.364(5) .
C22 H22 0.9300 .
C22 C23 1.377(6) .
C24 C25 1.378(6) .
C24 C23 1.378(6) .
C24 C27 1.501(7) .
C15 H15 0.9300 .
C18 H18 0.9300 .
C30 H30 0.9300 .
C33 H33 0.9300 .
C33 C32 1.397(6) .
C32 H32 0.9300 .
C26 H26 0.9300 .
C26 C25 1.387(6) .
C25 H25 0.9300 .
C23 H23 0.9300 .
C27 O5 1.303(7) .
O5 H5 0.8200 .

loop_
_platon_squeeze_void_nr
_platon_squeeze_void_average_x
_platon_squeeze_void_average_y
_platon_squeeze_void_average_z
_platon_squeeze_void_volume
_platon_squeeze_void_count_electrons
_platon_squeeze_void_content
1 0.033 0.196 0.250 339 81 ' '
2 -0.059 0.804 0.750 339 81 ' '
